data_4508791
loop_
_publ_author_name
'Izotova, Lidiya'
'Ibragimov, Bakhtiyar'
'Ashurov, Jamshid'
'Talipov, Samat'
'Weber, Edwin'

_publ_section_title
;
 Growth of Six Different Crystals of the Versatile Host Compound
 1,1&#x2018;-Binaphthyl-2,2&#x2018;-dicarboxylic Acid from Solutions in
 1,4-Dioxane
;
_journal_issue 11
_journal_name_full 'Crystal Growth &amp; Design'
_journal_page_first 2523
_journal_paper_doi 10.1021/cg060274j
_journal_volume 6
_journal_year 2006
_chemical_formula_moiety 'C22 H14 O4,C4 H8 O2'
_chemical_formula_sum 'C26 H22 O6'
_chemical_formula_weight 430.44
_chemical_name_systematic
; 
 1,1'-binaphthyl-2,2'-dicarboxylic acid 1,4-dioxane clathrate 
 
;
_space_group_IT_number 2
_symmetry_space_group_name_Hall '-P 1'
_symmetry_space_group_name_H-M 'P -1'
_atom_sites_solution_hydrogens geom
_atom_sites_solution_primary direct
_atom_sites_solution_secondary difmap
_audit_creation_method SHELXL-97
_cell_angle_alpha 109.84(5)
_cell_angle_beta 93.13(6)
_cell_angle_gamma 106.52(5)
_cell_formula_units_Z 2
_cell_length_a 9.593(7)
_cell_length_b 10.515(7)
_cell_length_c 12.504(9)
_cell_measurement_temperature 293(2)
_cell_volume 1121.4(15)
_computing_molecular_graphics XP
_computing_structure_refinement 'SHELXL-97 (Sheldrick, 1997)'
_computing_structure_solution 'SHELXS-97 (Sheldrick, 1990)'
_diffrn_ambient_temperature 293(2)
_diffrn_measured_fraction_theta_full 0.999
_diffrn_measured_fraction_theta_max 0.999
_diffrn_radiation_monochromator graphite
_diffrn_radiation_source 'fine-focus sealed tube'
_diffrn_radiation_type MoK\a
_diffrn_radiation_wavelength 0.71073
_diffrn_reflns_av_R_equivalents 0.0000
_diffrn_reflns_av_sigmaI/netI 0.0611
_diffrn_reflns_limit_h_max 10
_diffrn_reflns_limit_h_min -10
_diffrn_reflns_limit_k_max 10
_diffrn_reflns_limit_k_min -11
_diffrn_reflns_limit_l_max 13
_diffrn_reflns_limit_l_min 0
_diffrn_reflns_number 2939
_diffrn_reflns_theta_full 22.49
_diffrn_reflns_theta_max 22.49
_diffrn_reflns_theta_min 1.76
_exptl_absorpt_coefficient_mu 0.091
_exptl_absorpt_correction_type none
_exptl_crystal_colour colourless
_exptl_crystal_density_diffrn 1.275
_exptl_crystal_density_method 'not measured'
_exptl_crystal_F_000 452
_exptl_crystal_size_max 0.22
_exptl_crystal_size_mid 0.18
_exptl_crystal_size_min 0.15
_refine_diff_density_max 0.159
_refine_diff_density_min -0.143
_refine_diff_density_rms 0.035
_refine_ls_extinction_coef 0.0058(8)
_refine_ls_extinction_expression Fc^*^=kFc[1+0.001xFc^2^\l^3^/sin(2\q)]^-1/4^
_refine_ls_extinction_method SHELXL
_refine_ls_goodness_of_fit_ref 1.172
_refine_ls_hydrogen_treatment mixed
_refine_ls_matrix_type full
_refine_ls_number_parameters 401
_refine_ls_number_reflns 2939
_refine_ls_number_restraints 24
_refine_ls_restrained_S_all 1.175
_refine_ls_R_factor_all 0.1652
_refine_ls_R_factor_gt 0.0817
_refine_ls_shift/su_max 0.001
_refine_ls_shift/su_mean 0.000
_refine_ls_structure_factor_coef Fsqd
_refine_ls_weighting_details 'calc w=1/[\s^2^(Fo^2^)+(0.0000P)^2^+1.3642P] where P=(Fo^2^+2Fc^2^)/3'
_refine_ls_weighting_scheme calc
_refine_ls_wR_factor_gt 0.1039
_refine_ls_wR_factor_ref 0.1330
_reflns_number_gt 1573
_reflns_number_total 2939
_reflns_threshold_expression >2sigma(I)
_cod_data_source_file cg060274jsup2.cif
_cod_data_source_block dio203
_cod_original_cell_volume 1121.4(14)
_cod_original_sg_symbol_H-M P-1
_cod_database_code 4508791

loop_
_symmetry_equiv_pos_as_xyz
'x, y, z'
'-x, -y, -z'

loop_
_atom_site_label
_atom_site_type_symbol
_atom_site_fract_x
_atom_site_fract_y
_atom_site_fract_z
_atom_site_U_iso_or_equiv
_atom_site_adp_type
_atom_site_occupancy
_atom_site_symmetry_multiplicity
_atom_site_calc_flag
_atom_site_refinement_flags
_atom_site_disorder_assembly
_atom_site_disorder_group
O1 O 0.6000(5) 0.1413(5) 0.1113(4) 0.0962(15) Uani 1 1 d . . .
O2 O 0.4198(6) 0.1286(6) -0.0128(4) 0.1078(18) Uani 1 1 d . . .
O3 O 0.8528(4) 0.4698(5) 0.0669(4) 0.0891(15) Uani 1 1 d . . .
O4 O 1.0708(5) 0.4523(6) 0.1069(4) 0.1086(19) Uani 1 1 d . . .
C1 C 0.6556(5) 0.4479(6) 0.2165(4) 0.0525(14) Uani 1 1 d . . .
C2 C 0.5375(6) 0.3528(6) 0.1317(5) 0.0581(15) Uani 1 1 d . . .
C3 C 0.4282(6) 0.4028(8) 0.0931(5) 0.0732(18) Uani 1 1 d . . .
C4 C 0.4410(7) 0.5415(8) 0.1358(6) 0.0778(19) Uani 1 1 d . . .
C5 C 0.5782(9) 0.7904(9) 0.2629(7) 0.091(2) Uani 1 1 d . . .
C6 C 0.6918(10) 0.8848(10) 0.3463(8) 0.110(3) Uani 1 1 d . . .
C7 C 0.7960(10) 0.8370(9) 0.3907(8) 0.114(3) Uani 1 1 d . . .
C8 C 0.7854(7) 0.6974(8) 0.3502(6) 0.084(2) Uani 1 1 d . . .
C9 C 0.6685(6) 0.5941(6) 0.2614(5) 0.0576(15) Uani 1 1 d . . .
C10 C 0.5613(7) 0.6420(7) 0.2192(5) 0.0677(16) Uani 1 1 d . . .
C11 C 0.7694(5) 0.4015(5) 0.2656(4) 0.0514(14) Uani 1 1 d . . .
C12 C 0.9004(6) 0.4003(6) 0.2241(4) 0.0562(15) Uani 1 1 d . . .
C13 C 1.0020(7) 0.3547(7) 0.2764(6) 0.0715(18) Uani 1 1 d . . .
C14 C 0.9749(7) 0.3140(7) 0.3664(6) 0.0742(19) Uani 1 1 d . . .
C15 C 0.8177(8) 0.2825(7) 0.5122(6) 0.0768(19) Uani 1 1 d . . .
C16 C 0.6963(9) 0.2924(8) 0.5578(6) 0.087(2) Uani 1 1 d . . .
C17 C 0.5933(9) 0.3359(8) 0.5097(6) 0.091(2) Uani 1 1 d . . .
C18 C 0.6161(7) 0.3711(7) 0.4145(6) 0.0753(19) Uani 1 1 d . . .
C20 C 0.8469(6) 0.3191(6) 0.4157(5) 0.0623(16) Uani 1 1 d . . .
C19 C 0.7440(6) 0.3637(5) 0.3644(4) 0.0569(15) Uani 1 1 d . . .
C21 C 0.5229(7) 0.2001(7) 0.0773(5) 0.0664(17) Uani 1 1 d . . .
C22 C 0.9387(6) 0.4438(6) 0.1259(5) 0.0651(17) Uani 1 1 d . . .
H3 H 0.340(5) 0.321(5) 0.028(4) 0.072(16) Uiso 1 1 d . . .
H4 H 0.358(6) 0.566(6) 0.105(4) 0.09(2) Uiso 1 1 d . . .
H5 H 0.503(6) 0.813(6) 0.222(5) 0.10(2) Uiso 1 1 d . . .
H6 H 0.704(8) 0.990(9) 0.377(7) 0.18(4) Uiso 1 1 d . . .
H7 H 0.877(7) 0.900(7) 0.452(5) 0.12(3) Uiso 1 1 d . . .
H8 H 0.865(5) 0.672(5) 0.378(4) 0.069(18) Uiso 1 1 d . . .
H13 H 1.096(5) 0.358(5) 0.246(4) 0.067(16) Uiso 1 1 d . . .
H14 H 1.044(5) 0.290(4) 0.405(4) 0.050(14) Uiso 1 1 d . . .
H15 H 0.885(6) 0.243(6) 0.547(4) 0.09(2) Uiso 1 1 d . . .
H16 H 0.677(5) 0.259(5) 0.622(4) 0.074(17) Uiso 1 1 d . . .
H17 H 0.501(7) 0.336(6) 0.539(5) 0.11(2) Uiso 1 1 d . . .
H18 H 0.538(5) 0.401(5) 0.381(4) 0.066(16) Uiso 1 1 d . . .
H2O H 0.404(8) 0.030(9) -0.038(6) 0.14(3) Uiso 1 1 d . . .
H4O H 1.088(8) 0.473(8) 0.037(7) 0.16(3) Uiso 1 1 d . . .
O1D O 0.190(4) -0.112(4) 0.271(3) 0.272(14) Uani 0.56(2) 1 d PD A 1
O2D O 0.141(5) 0.044(4) 0.150(3) 0.33(2) Uani 0.56(2) 1 d PD A 1
C1D C 0.083(4) -0.171(3) 0.172(4) 0.197(15) Uani 0.56(2) 1 d PD A 1
H1DA H 0.0054 -0.2514 0.1758 0.237 Uiso 0.56(2) 1 calc PR A 1
H1DB H 0.1269 -0.2061 0.1042 0.237 Uiso 0.56(2) 1 calc PR A 1
C2D C 0.022(3) -0.061(4) 0.164(4) 0.28(3) Uani 0.56(2) 1 d PD A 1
H2DA H -0.0570 -0.1004 0.0983 0.337 Uiso 0.56(2) 1 calc PR A 1
H2DB H -0.0162 -0.0209 0.2333 0.337 Uiso 0.56(2) 1 calc PR A 1
C3D C 0.248(3) 0.111(2) 0.251(4) 0.31(3) Uani 0.56(2) 1 d PD A 1
H3DA H 0.2037 0.1423 0.3189 0.367 Uiso 0.56(2) 1 calc PR A 1
H3DB H 0.3237 0.1929 0.2474 0.367 Uiso 0.56(2) 1 calc PR A 1
C4D C 0.310(3) -0.001(4) 0.253(5) 0.30(4) Uani 0.56(2) 1 d PD A 1
H4DA H 0.3936 0.0379 0.3148 0.358 Uiso 0.56(2) 1 calc PR A 1
H4DB H 0.3427 -0.0399 0.1804 0.358 Uiso 0.56(2) 1 calc PR A 1
O1S O 0.144(4) -0.127(4) 0.080(2) 0.280(19) Uani 0.44(2) 1 d PD A 2
O2S O 0.105(3) 0.035(3) 0.2906(17) 0.169(12) Uani 0.44(2) 1 d PD A 2
C1S C 0.000(3) -0.136(4) 0.108(4) 0.26(3) Uani 0.44(2) 1 d PD A 2
H1SA H -0.0316 -0.2037 0.1457 0.314 Uiso 0.44(2) 1 calc PR A 2
H1SB H -0.0715 -0.1624 0.0402 0.314 Uiso 0.44(2) 1 calc PR A 2
C2S C 0.024(6) 0.012(5) 0.188(4) 0.28(4) Uani 0.44(2) 1 d PD A 2
H2SA H 0.0763 0.0787 0.1545 0.336 Uiso 0.44(2) 1 calc PR A 2
H2SB H -0.0701 0.0260 0.2005 0.336 Uiso 0.44(2) 1 calc PR A 2
C3S C 0.242(4) 0.012(5) 0.280(3) 0.28(4) Uani 0.44(2) 1 d PD A 2
H3SA H 0.2758 -0.0022 0.3486 0.337 Uiso 0.44(2) 1 calc PR A 2
H3SB H 0.3130 0.0973 0.2780 0.337 Uiso 0.44(2) 1 calc PR A 2
C4S C 0.239(4) -0.114(5) 0.176(3) 0.21(2) Uani 0.44(2) 1 d PD A 2
H4SA H 0.3382 -0.1014 0.1572 0.247 Uiso 0.44(2) 1 calc PR A 2
H4SB H 0.2074 -0.2002 0.1919 0.247 Uiso 0.44(2) 1 calc PR A 2

loop_
_atom_site_aniso_label
_atom_site_aniso_U_11
_atom_site_aniso_U_22
_atom_site_aniso_U_33
_atom_site_aniso_U_23
_atom_site_aniso_U_13
_atom_site_aniso_U_12
O1 0.096(3) 0.070(3) 0.098(3) 0.006(3) -0.025(3) 0.028(3)
O2 0.109(4) 0.079(4) 0.097(4) 0.004(3) -0.038(3) 0.018(3)
O3 0.059(3) 0.154(4) 0.089(3) 0.073(3) 0.031(2) 0.051(3)
O4 0.057(3) 0.202(6) 0.106(4) 0.092(4) 0.036(3) 0.052(3)
C1 0.040(3) 0.066(4) 0.052(4) 0.025(3) 0.011(3) 0.013(3)
C2 0.058(4) 0.060(4) 0.053(4) 0.018(3) 0.010(3) 0.018(3)
C3 0.054(4) 0.080(5) 0.072(5) 0.019(4) 0.000(3) 0.016(4)
C4 0.059(4) 0.100(6) 0.082(5) 0.035(5) 0.012(4) 0.036(4)
C5 0.086(6) 0.093(6) 0.113(6) 0.051(5) 0.020(5) 0.040(5)
C6 0.113(7) 0.073(6) 0.142(8) 0.037(6) 0.026(6) 0.031(6)
C7 0.102(7) 0.070(6) 0.135(8) 0.009(5) -0.012(6) 0.015(5)
C8 0.065(5) 0.071(5) 0.099(5) 0.019(4) -0.001(4) 0.017(4)
C9 0.048(3) 0.059(4) 0.067(4) 0.025(3) 0.014(3) 0.015(3)
C10 0.067(4) 0.076(5) 0.075(4) 0.038(4) 0.028(4) 0.032(4)
C11 0.049(3) 0.053(4) 0.043(3) 0.010(3) 0.007(3) 0.013(3)
C12 0.052(3) 0.065(4) 0.052(4) 0.018(3) 0.014(3) 0.024(3)
C13 0.063(4) 0.084(5) 0.069(5) 0.025(4) 0.014(4) 0.030(4)
C14 0.073(5) 0.087(5) 0.069(5) 0.031(4) -0.004(4) 0.035(4)
C15 0.083(5) 0.076(5) 0.078(5) 0.040(4) 0.012(4) 0.024(4)
C16 0.103(6) 0.109(6) 0.071(5) 0.057(5) 0.026(4) 0.034(5)
C17 0.089(6) 0.124(6) 0.090(6) 0.060(5) 0.041(5) 0.048(5)
C18 0.074(5) 0.093(5) 0.079(5) 0.043(4) 0.027(4) 0.041(4)
C20 0.059(4) 0.058(4) 0.066(4) 0.020(3) 0.005(3) 0.016(3)
C19 0.053(4) 0.058(4) 0.051(4) 0.012(3) 0.010(3) 0.014(3)
C21 0.054(4) 0.071(5) 0.063(4) 0.022(4) 0.001(3) 0.009(4)
C22 0.044(4) 0.089(5) 0.061(4) 0.024(4) 0.012(3) 0.023(3)
O1D 0.40(4) 0.22(3) 0.25(3) 0.14(3) 0.04(3) 0.13(3)
O2D 0.34(4) 0.29(4) 0.53(6) 0.28(5) 0.25(5) 0.15(4)
C1D 0.24(4) 0.11(2) 0.22(4) 0.08(2) 0.04(3) 0.02(2)
C2D 0.23(4) 0.07(2) 0.45(8) -0.03(3) 0.08(5) 0.04(2)
C3D 0.11(2) 0.15(3) 0.72(9) 0.20(4) 0.12(3) 0.058(17)
C4D 0.20(3) 0.20(5) 0.60(12) 0.21(6) 0.18(5) 0.11(3)
O1S 0.34(4) 0.31(4) 0.24(3) 0.07(3) 0.17(3) 0.20(3)
O2S 0.18(2) 0.18(2) 0.132(15) 0.003(13) 0.027(12) 0.090(17)
C1S 0.26(5) 0.11(3) 0.35(6) -0.02(4) -0.03(4) 0.12(3)
C2S 0.45(9) 0.20(6) 0.26(5) 0.02(5) 0.13(6) 0.26(7)
C3S 0.42(11) 0.18(6) 0.29(7) 0.05(5) 0.06(7) 0.22(7)
C4S 0.29(6) 0.22(5) 0.09(2) 0.00(3) 0.01(3) 0.13(5)

loop_
_atom_type_symbol
_atom_type_description
_atom_type_scat_dispersion_real
_atom_type_scat_dispersion_imag
_atom_type_scat_source
C C 0.0033 0.0016 'International Tables Vol C Tables 4.2.6.8 and 6.1.1.4'
H H 0.0000 0.0000 'International Tables Vol C Tables 4.2.6.8 and 6.1.1.4'
O O 0.0106 0.0060 'International Tables Vol C Tables 4.2.6.8 and 6.1.1.4'

loop_
_geom_angle_atom_site_label_1
_geom_angle_atom_site_label_2
_geom_angle_atom_site_label_3
_geom_angle
C21 O2 H2O 112(4)
C22 O4 H4O 112(4)
C2 C1 C9 119.3(5)
C2 C1 C11 122.5(5)
C9 C1 C11 118.1(5)
C1 C2 C3 119.8(6)
C1 C2 C21 121.6(5)
C3 C2 C21 118.6(6)
C4 C3 C2 120.6(6)
C4 C3 H3 125(3)
C2 C3 H3 115(3)
C3 C4 C10 121.4(7)
C3 C4 H4 115(3)
C10 C4 H4 124(3)
C6 C5 C10 120.9(8)
C6 C5 H5 127(3)
C10 C5 H5 112(3)
C5 C6 C7 119.9(8)
C5 C6 H6 121(5)
C7 C6 H6 119(5)
C8 C7 C6 121.0(8)
C8 C7 H7 116(4)
C6 C7 H7 123(4)
C7 C8 C9 121.1(7)
C7 C8 H8 117(3)
C9 C8 H8 121(3)
C1 C9 C10 119.9(5)
C1 C9 C8 122.4(6)
C10 C9 C8 117.7(6)
C4 C10 C9 118.8(6)
C4 C10 C5 121.9(7)
C9 C10 C5 119.3(7)
C12 C11 C19 118.8(5)
C12 C11 C1 123.4(5)
C19 C11 C1 117.7(4)
C11 C12 C13 119.4(5)
C11 C12 C22 122.5(5)
C13 C12 C22 118.1(5)
C14 C13 C12 121.5(6)
C14 C13 H13 122(3)
C12 C13 H13 117(3)
C13 C14 C20 121.7(6)
C13 C14 H14 123(3)
C20 C14 H14 115(3)
C16 C15 C20 121.1(7)
C16 C15 H15 118(3)
C20 C15 H15 121(3)
C15 C16 C17 121.1(7)
C15 C16 H16 118(3)
C17 C16 H16 120(3)
C18 C17 C16 119.9(7)
C18 C17 H17 119(4)
C16 C17 H17 121(4)
C17 C18 C19 120.8(7)
C17 C18 H18 117(3)
C19 C18 H18 122(3)
C15 C20 C14 123.3(6)
C15 C20 C19 119.2(6)
C14 C20 C19 117.5(6)
C20 C19 C18 117.9(6)
C20 C19 C11 120.9(5)
C18 C19 C11 121.2(5)
O1 C21 O2 120.9(6)
O1 C21 C2 124.6(6)
O2 C21 C2 114.5(6)
O3 C22 O4 122.3(6)
O3 C22 C12 123.3(5)
O4 C22 C12 114.5(6)
C1D O1D C4D 106(2)
C2D O2D C3D 110(3)
O1D C1D C2D 109(3)
O1D C1D H1DA 110.0
C2D C1D H1DA 110.0
O1D C1D H1DB 110.0
C2D C1D H1DB 110.0
H1DA C1D H1DB 108.3
O2D C2D C1D 105(3)
O2D C2D H2DA 110.7
C1D C2D H2DA 110.7
O2D C2D H2DB 110.7
C1D C2D H2DB 110.7
H2DA C2D H2DB 108.8
O2D C3D C4D 104(3)
O2D C3D H3DA 111.0
C4D C3D H3DA 111.0
O2D C3D H3DB 111.0
C4D C3D H3DB 111.0
H3DA C3D H3DB 109.0
C3D C4D O1D 106(2)
C3D C4D H4DA 110.5
O1D C4D H4DA 110.5
C3D C4D H4DB 110.5
O1D C4D H4DB 110.5
H4DA C4D H4DB 108.7
C4S O1S C1S 110(3)
C2S O2S C3S 114(2)
O1S C1S C2S 101(3)
O1S C1S H1SA 111.5
C2S C1S H1SA 111.5
O1S C1S H1SB 111.5
C2S C1S H1SB 111.5
H1SA C1S H1SB 109.3
O2S C2S C1S 109(3)
O2S C2S H2SA 109.9
C1S C2S H2SA 109.9
O2S C2S H2SB 109.9
C1S C2S H2SB 109.9
H2SA C2S H2SB 108.3
O2S C3S C4S 114(2)
O2S C3S H3SA 108.6
C4S C3S H3SA 108.6
O2S C3S H3SB 108.6
C4S C3S H3SB 108.6
H3SA C3S H3SB 107.6
O1S C4S C3S 111(2)
O1S C4S H4SA 109.5
C3S C4S H4SA 109.5
O1S C4S H4SB 109.5
C3S C4S H4SB 109.5
H4SA C4S H4SB 108.1

loop_
_geom_bond_atom_site_label_1
_geom_bond_atom_site_label_2
_geom_bond_distance
O1 C21 1.231(6)
O2 C21 1.301(6)
O2 H2O 0.94(8)
O3 C22 1.223(6)
O4 C22 1.285(6)
O4 H4O 0.98(8)
C1 C2 1.383(7)
C1 C9 1.411(7)
C1 C11 1.496(7)
C2 C3 1.428(7)
C2 C21 1.477(7)
C3 C4 1.338(8)
C3 H3 1.08(5)
C4 C10 1.401(8)
C4 H4 1.00(5)
C5 C6 1.348(10)
C5 C10 1.424(9)
C5 H5 0.99(5)
C6 C7 1.405(11)
C6 H6 1.01(8)
C7 C8 1.352(9)
C7 H7 0.97(6)
C8 C9 1.422(8)
C8 H8 0.97(5)
C9 C10 1.416(7)
C11 C12 1.387(6)
C11 C19 1.434(6)
C12 C13 1.421(7)
C12 C22 1.479(7)
C13 C14 1.345(8)
C13 H13 0.99(4)
C14 C20 1.411(8)
C14 H14 0.94(4)
C15 C16 1.339(8)
C15 C20 1.405(8)
C15 H15 1.01(5)
C16 C17 1.388(9)
C16 H16 0.99(5)
C17 C18 1.372(8)
C17 H17 0.98(6)
C18 C19 1.417(7)
C18 H18 1.01(5)
C20 C19 1.416(7)
O1D C1D 1.40(3)
O1D C4D 1.48(3)
O2D C2D 1.41(3)
O2D C3D 1.41(3)
C1D C2D 1.47(3)
C1D H1DA 0.9700
C1D H1DB 0.9700
C2D H2DA 0.9700
C2D H2DB 0.9700
C3D C4D 1.46(3)
C3D H3DA 0.9700
C3D H3DB 0.9700
C4D H4DA 0.9700
C4D H4DB 0.9700
O1S C4S 1.40(3)
O1S C1S 1.42(3)
O2S C2S 1.37(3)
O2S C3S 1.41(3)
C1S C2S 1.47(3)
C1S H1SA 0.9700
C1S H1SB 0.9700
C2S H2SA 0.9700
C2S H2SB 0.9700
C3S C4S 1.51(3)
C3S H3SA 0.9700
C3S H3SB 0.9700
C4S H4SA 0.9700
C4S H4SB 0.9700
